data_9009358
loop_
_publ_author_name
'Giuseppetti, G.'
'Tadini, C.'
'Oddone, M.'

_publ_section_title
;
 Cenosite-(Y) from Baveno, Novara (Italy): crystal structure
;
_journal_name_full 'Neues Jahrbuch fur Mineralogie, Monatshefte'
_journal_page_first 153
_journal_page_last 164
_journal_volume 1989
_journal_year 1989
_chemical_compound_source 'Baveno, Novara, Italy'
_chemical_formula_sum 'C H2 Ca2 O16 Si4 Y2'
_chemical_name_mineral Kainosite-(Y)
_space_group_IT_number 62
_symmetry_space_group_name_Hall '-P 2bc 2a'
_symmetry_space_group_name_H-M 'P m n b'
_cell_angle_alpha 90
_cell_angle_beta 90
_cell_angle_gamma 90
_cell_length_a 13.011
_cell_length_b 14.310
_cell_length_c 6.757
_cell_formula_units_Z 4
_cell_volume 1258.068
_database_code_amcsd 0014836
_exptl_crystal_density_diffrn 3.381
_cod_original_formula_sum 'Ca2 Y2 Si4 C O16 H2'
_cod_database_code 9009358

loop_
_space_group_symop_operation_xyz
x,y,z
1/2-x,y,z
1/2+x,-y,-z
1/2+x,1/2-y,1/2+z
1/2-x,1/2+y,1/2-z
x,1/2+y,1/2-z
-x,1/2-y,1/2+z
-x,-y,-z

loop_
_atom_site_aniso_label
_atom_site_aniso_U_11
_atom_site_aniso_U_22
_atom_site_aniso_U_33
_atom_site_aniso_U_12
_atom_site_aniso_U_13
_atom_site_aniso_U_23
Ca 0.01973 0.01452 0.01434 -0.00283 0.00178 -0.00294
Y 0.01715 0.01141 0.00925 0.00094 -0.00223 -0.00049
Si1 0.01458 0.01245 0.01064 0.00094 0.00045 0.00000
Si2 0.01458 0.01245 0.01110 0.00000 -0.00045 0.00000
C1 0.01973 0.02075 0.01457 0.00000 0.00000 0.00294
O1 0.02144 0.01245 0.01781 -0.00094 -0.00134 0.00049
O2 0.01801 0.01764 0.01087 0.00094 0.00045 -0.00049
O3 0.02401 0.01764 0.01087 0.00283 -0.00045 0.00147
O4 0.01458 0.02282 0.01804 0.00000 0.00000 0.00049
O5 0.01629 0.01867 0.01318 -0.00189 -0.00178 -0.00098
O6 0.02144 0.01452 0.01434 -0.00094 0.00178 0.00147
O7 0.01458 0.02282 0.01249 0.00000 0.00000 -0.00098
O8 0.01887 0.01764 0.02776 -0.00094 0.00178 0.00245
O9 0.02230 0.01764 0.02290 0.00000 0.00000 0.00147
O10 0.02916 0.02801 0.02220 0.00000 0.00000 -0.00245

loop_
_atom_site_label
_atom_site_fract_x
_atom_site_fract_y
_atom_site_fract_z
_atom_site_U_iso_or_equiv
Ca 0.07720 0.45230 0.30010 0.01621
Y 0.05680 0.21870 0.11170 0.01254
Si1 0.13070 0.14690 0.61120 0.01254
Si2 0.13120 0.43090 0.83890 0.01279
C1 0.25000 0.12430 0.11290 0.01849
O1 0.11270 0.03530 0.55690 0.01735
O2 0.05240 0.17070 0.79270 0.01532
O3 0.09540 0.21640 0.43820 0.01735
O4 0.25000 0.16000 0.67290 0.01836
O5 0.05250 0.41960 0.65400 0.01608
O6 0.11110 0.36130 0.01900 0.01672
O7 0.25000 0.42660 0.75710 0.01659
O8 0.16390 0.08170 0.11480 0.02140
O9 0.25000 0.21420 0.10780 0.02090
O10 0.25000 0.38100 0.36250 0.02660
H1 0.25000 0.31900 0.33500 0.03800
H2 0.25000 0.36900 0.50600 0.03800

loop_
_cod_related_entry_id
_cod_related_entry_database
_cod_related_entry_code
1 AMCSD 0014836
